data_2224918
loop_
_publ_author_name
'Harneti, Desi'
'Supratman, Unang'
'Mukhtar, Mat Ropi'
'Awang, Khalijah'
'Ng, Seik Weng'

_publ_section_title
;
 (20<i>S</i>)-24,25-Dihydroxy-20,24-epoxy-3,4-secodammar-4(28)-en-3-oic
 acid from <i>Aglaia smithii</i>
;
_journal_coeditor_code CI5019
_journal_issue 2
_journal_name_full 'Acta Crystallographica Section E'
_journal_page_first o416
_journal_paper_doi 10.1107/S1600536810002072
_journal_volume 66
_journal_year 2010
_chemical_formula_iupac 'C30 H50 O5'
_chemical_formula_moiety 'C30 H50 O5'
_chemical_formula_sum 'C30 H50 O5'
_chemical_formula_weight 490.70
_chemical_name_systematic
;
(20<i>S</i>)-24,25-Dihydroxy-20,24-epoxy-3,4-secodammar-4(28)-en-3-oic acid
;
_space_group_IT_number 19
_symmetry_cell_setting orthorhombic
_symmetry_space_group_name_Hall 'P 2ac 2ab'
_symmetry_space_group_name_H-M 'P 21 21 21'
_atom_sites_solution_hydrogens geom
_atom_sites_solution_primary direct
_atom_sites_solution_secondary difmap
_audit_creation_method SHELXL-97
_cell_angle_alpha 90.00
_cell_angle_beta 90.00
_cell_angle_gamma 90.00
_cell_formula_units_Z 8
_cell_length_a 7.73220(10)
_cell_length_b 22.4976(4)
_cell_length_c 31.6043(5)
_cell_measurement_reflns_used 8963
_cell_measurement_temperature 123(2)
_cell_measurement_theta_max 27.6
_cell_measurement_theta_min 2.6
_cell_volume 5497.76(15)
_computing_cell_refinement 'SAINT (Bruker, 2008)'
_computing_data_collection 'APEX2 (Bruker, 2008)'
_computing_data_reduction 'SAINT (Bruker, 2008)'
_computing_molecular_graphics 'X-SEED (Barbour, 2001)'
_computing_publication_material 'publCIF (Westrip, 2010)'
_computing_structure_refinement 'SHELXL97 (Sheldrick, 2008)'
_computing_structure_solution 'SHELXS97 (Sheldrick, 2008)'
_diffrn_ambient_temperature 123(2)
_diffrn_measured_fraction_theta_full 0.999
_diffrn_measured_fraction_theta_max 0.999
_diffrn_measurement_device_type 'Bruker SMART APEX diffractometer'
_diffrn_measurement_method '\w scans'
_diffrn_radiation_monochromator graphite
_diffrn_radiation_source 'fine-focus sealed tube'
_diffrn_radiation_type MoK\a
_diffrn_radiation_wavelength 0.71073
_diffrn_reflns_av_R_equivalents 0.0580
_diffrn_reflns_av_sigmaI/netI 0.0354
_diffrn_reflns_limit_h_max 10
_diffrn_reflns_limit_h_min -9
_diffrn_reflns_limit_k_max 29
_diffrn_reflns_limit_k_min -28
_diffrn_reflns_limit_l_max 41
_diffrn_reflns_limit_l_min -41
_diffrn_reflns_number 52832
_diffrn_reflns_theta_full 27.49
_diffrn_reflns_theta_max 27.49
_diffrn_reflns_theta_min 1.11
_diffrn_standards_number 0
_exptl_absorpt_coefficient_mu 0.078
_exptl_absorpt_correction_type none
_exptl_crystal_colour Colourless
_exptl_crystal_density_diffrn 1.186
_exptl_crystal_density_method 'not measured'
_exptl_crystal_description Block
_exptl_crystal_F_000 2160
_exptl_crystal_size_max 0.45
_exptl_crystal_size_mid 0.15
_exptl_crystal_size_min 0.10
_refine_diff_density_max 0.640
_refine_diff_density_min -0.255
_refine_ls_extinction_method none
_refine_ls_goodness_of_fit_ref 1.088
_refine_ls_hydrogen_treatment constr
_refine_ls_matrix_type full
_refine_ls_number_parameters 651
_refine_ls_number_reflns 7026
_refine_ls_number_restraints 0
_refine_ls_restrained_S_all 1.088
_refine_ls_R_factor_all 0.0840
_refine_ls_R_factor_gt 0.0644
_refine_ls_shift/su_max 0.001
_refine_ls_shift/su_mean 0.001
_refine_ls_structure_factor_coef Fsqd
_refine_ls_weighting_details 'calc w=1/[\s^2^(Fo^2^)+(0.0818P)^2^+3.9232P] where P=(Fo^2^+2Fc^2^)/3'
_refine_ls_weighting_scheme calc
_refine_ls_wR_factor_gt 0.1630
_refine_ls_wR_factor_ref 0.1746
_reflns_number_gt 5590
_reflns_number_total 7026
_reflns_threshold_expression I>2\s(I)
_cod_data_source_file ci5019.cif
_cod_data_source_block I
_cod_depositor_comments
;
The following automatic conversions were performed:
'_symmetry_cell_setting' value 'Orthorhombic' changed to 'orthorhombic'
according to '/home/saulius/struct/CIF-dictionaries/cif_core.dic'
dictionary named 'cif_core.dic' version 2.4.1 from
2010-06-29.

'_exptl_absorpt_correction_type' value 'None' changed to
'none' according to '/home/saulius/struct/CIF-dictionaries/cif_core.dic'
dictionary named 'cif_core.dic' version 2.4.1 from 2010-06-29.

Automatic conversion script
Id: cif_fix_enum 1527 2010-12-29 10:47:43Z saulius 

The following automatic conversions were performed:

'_symmetry_cell_setting' value 'Orthorhombic' changed to
'orthorhombic' according to
/home/saulius/struct/CIF-dictionaries/cif_core.dic dictionary named
'cif_core.dic' version 2.4.1 from
2010-06-29.

'_exptl_absorpt_correction_type' value 'None' changed to
'none' according to
/home/saulius/struct/CIF-dictionaries/cif_core.dic dictionary named
'cif_core.dic' version 2.4.1 from 2010-06-29.

Automatic conversion script
Id: cif_fix_values 1715 2011-07-08 13:25:40Z adriana 
;
_cod_database_code 2224918
_cod_database_fobs_code 2224918

loop_
_symmetry_equiv_pos_as_xyz
'x, y, z'
'-x+1/2, -y, z+1/2'
'-x, y+1/2, -z+1/2'
'x+1/2, -y+1/2, -z'

loop_
_atom_site_type_symbol
_atom_site_label
_atom_site_fract_x
_atom_site_fract_y
_atom_site_fract_z
_atom_site_U_iso_or_equiv
_atom_site_adp_type
_atom_site_calc_flag
_atom_site_refinement_flags
_atom_site_occupancy
_atom_site_disorder_assembly
_atom_site_disorder_group
O O1 0.7294(4) 0.59393(14) 0.80831(11) 0.0442(8) Uani d . 1 . .
H H1 0.8240 0.6111 0.8128 0.066 Uiso calc R 1 . .
O O2 0.9021(5) 0.51630(17) 0.79778(18) 0.0762(14) Uani d . 1 . .
O O3 0.5230(3) 0.36487(13) 0.51958(8) 0.0286(6) Uani d . 1 . .
O O4 0.6886(4) 0.44300(12) 0.49404(9) 0.0321(6) Uani d . 1 . .
H H4 0.5922 0.4592 0.4982 0.048 Uiso calc R 1 . .
O O5 0.5052(4) 0.39226(15) 0.43025(9) 0.0431(8) Uani d . 1 . .
H H5 0.5062 0.4267 0.4405 0.065 Uiso calc R 1 . .
O O6 1.1987(4) 0.42773(16) 0.46868(13) 0.0564(10) Uani d . 1 . .
H H6 1.2929 0.4109 0.4631 0.085 Uiso calc R 1 . .
O O7 1.3750(4) 0.50166(15) 0.48684(13) 0.0498(9) Uani d . 1 . .
O O8 1.0443(3) 0.65801(13) 0.75888(8) 0.0287(6) Uani d . 1 . .
O O9 1.2105(4) 0.57900(12) 0.78355(10) 0.0329(6) Uani d . 1 . .
H H9 1.1125 0.5634 0.7864 0.049 Uiso calc R 1 . .
O O10 1.0195(4) 0.63938(18) 0.84383(9) 0.0468(9) Uani d . 1 . .
H H10 1.0447 0.6161 0.8637 0.070 Uiso calc R 1 . .
C C1 0.7578(6) 0.5385(2) 0.79858(16) 0.0397(11) Uani d . 1 . .
C C2 0.5988(5) 0.50533(19) 0.78545(15) 0.0360(10) Uani d . 1 . .
H H2A 0.5878 0.5071 0.7543 0.043 Uiso calc R 1 . .
H H2B 0.4960 0.5250 0.7978 0.043 Uiso calc R 1 . .
C C3 0.6021(5) 0.44070(16) 0.79936(13) 0.0259(8) Uani d . 1 . .
H H3A 0.5926 0.4397 0.8306 0.031 Uiso calc R 1 . .
H H3B 0.7166 0.4240 0.7919 0.031 Uiso calc R 1 . .
C C4 0.4605(5) 0.39870(16) 0.78083(12) 0.0233(8) Uani d . 1 . .
C C5 0.5108(5) 0.33588(16) 0.79598(13) 0.0298(9) Uani d . 1 . .
H H5A 0.5372 0.3370 0.8263 0.045 Uiso calc R 1 . .
H H5B 0.6128 0.3222 0.7803 0.045 Uiso calc R 1 . .
H H5C 0.4144 0.3085 0.7909 0.045 Uiso calc R 1 . .
C C6 0.2795(5) 0.41845(16) 0.79768(12) 0.0243(8) Uani d . 1 . .
H H6A 0.2658 0.4610 0.7891 0.029 Uiso calc R 1 . .
C C7 0.2572(5) 0.41713(19) 0.84555(13) 0.0312(9) Uani d . 1 . .
C C8 0.2569(7) 0.4730(2) 0.86775(15) 0.0464(12) Uani d . 1 . .
H H8A 0.2266 0.4663 0.8975 0.070 Uiso calc R 1 . .
H H8B 0.1718 0.4997 0.8548 0.070 Uiso calc R 1 . .
H H8C 0.3720 0.4910 0.8661 0.070 Uiso calc R 1 . .
C C9 0.2250(7) 0.3648(2) 0.86775(15) 0.0442(11) Uani d . 1 . .
H H9A 0.2030 0.3662 0.8973 0.053 Uiso calc R 1 . .
H H9B 0.2250 0.3278 0.8533 0.053 Uiso calc R 1 . .
C C10 0.1322(5) 0.38449(19) 0.77585(13) 0.0300(9) Uani d . 1 . .
H H10A 0.1432 0.3416 0.7823 0.036 Uiso calc R 1 . .
H H10B 0.0200 0.3984 0.7873 0.036 Uiso calc R 1 . .
C C11 0.1343(5) 0.39333(19) 0.72812(13) 0.0282(8) Uani d . 1 . .
H H11A 0.1119 0.4357 0.7218 0.034 Uiso calc R 1 . .
H H11B 0.0393 0.3698 0.7154 0.034 Uiso calc R 1 . .
C C12 0.3060(4) 0.37500(15) 0.70726(12) 0.0213(7) Uani d . 1 . .
C C13 0.3180(5) 0.30636(16) 0.70847(13) 0.0283(8) Uani d . 1 . .
H H13A 0.2470 0.2896 0.6857 0.042 Uiso calc R 1 . .
H H13B 0.2760 0.2919 0.7358 0.042 Uiso calc R 1 . .
H H13C 0.4386 0.2942 0.7046 0.042 Uiso calc R 1 . .
C C14 0.3139(5) 0.39729(16) 0.66023(12) 0.0244(8) Uani d . 1 . .
C C15 0.2875(6) 0.46553(18) 0.65651(14) 0.0356(9) Uani d . 1 . .
H H15A 0.3691 0.4860 0.6753 0.053 Uiso calc R 1 . .
H H15B 0.1689 0.4757 0.6647 0.053 Uiso calc R 1 . .
H H15C 0.3079 0.4780 0.6272 0.053 Uiso calc R 1 . .
C C16 0.1854(5) 0.3694(2) 0.62816(13) 0.0342(9) Uani d . 1 . .
H H16A 0.1747 0.3261 0.6327 0.041 Uiso calc R 1 . .
H H16B 0.0696 0.3879 0.6307 0.041 Uiso calc R 1 . .
C C17 0.2658(5) 0.3828(2) 0.58458(13) 0.0358(10) Uani d . 1 . .
H H17A 0.2169 0.4199 0.5727 0.043 Uiso calc R 1 . .
H H17B 0.2426 0.3498 0.5646 0.043 Uiso calc R 1 . .
C C18 0.4646(5) 0.38968(18) 0.59222(12) 0.0265(8) Uani d . 1 . .
H H18 0.4963 0.4320 0.5864 0.032 Uiso calc R 1 . .
C C19 0.4877(5) 0.37863(17) 0.63995(11) 0.0240(8) Uani d . 1 . .
H H19 0.4984 0.3347 0.6438 0.029 Uiso calc R 1 . .
C C20 0.6392(5) 0.4069(2) 0.66317(13) 0.0341(10) Uani d . 1 . .
H H20A 0.6351 0.4506 0.6595 0.041 Uiso calc R 1 . .
H H20B 0.7491 0.3923 0.6509 0.041 Uiso calc R 1 . .
C C21 0.6333(5) 0.39158(19) 0.71061(12) 0.0277(8) Uani d . 1 . .
H H21A 0.6595 0.3488 0.7142 0.033 Uiso calc R 1 . .
H H21B 0.7245 0.4144 0.7254 0.033 Uiso calc R 1 . .
C C22 0.4582(4) 0.40510(16) 0.73132(12) 0.0215(7) Uani d . 1 . .
H H22 0.4407 0.4486 0.7264 0.026 Uiso calc R 1 . .
C C23 0.5735(5) 0.35016(18) 0.56319(12) 0.0267(8) Uani d . 1 . .
C C24 0.5401(6) 0.28394(18) 0.56902(14) 0.0360(9) Uani d . 1 . .
H H24A 0.4166 0.2758 0.5651 0.054 Uiso calc R 1 . .
H H24B 0.5749 0.2720 0.5976 0.054 Uiso calc R 1 . .
H H24C 0.6072 0.2615 0.5481 0.054 Uiso calc R 1 . .
C C25 0.7685(5) 0.3640(2) 0.56435(13) 0.0313(9) Uani d . 1 . .
H H25A 0.7898 0.4052 0.5740 0.038 Uiso calc R 1 . .
H H25B 0.8303 0.3362 0.5833 0.038 Uiso calc R 1 . .
C C26 0.8245(5) 0.3557(2) 0.51893(13) 0.0331(9) Uani d . 1 . .
H H26A 0.8439 0.3132 0.5122 0.040 Uiso calc R 1 . .
H H26B 0.9309 0.3785 0.5126 0.040 Uiso calc R 1 . .
C C27 0.6690(5) 0.38041(18) 0.49500(12) 0.0279(8) Uani d . 1 . .
C C28 0.6429(5) 0.3572(2) 0.44935(13) 0.0324(9) Uani d . 1 . .
C C29 0.8056(6) 0.3656(2) 0.42355(13) 0.0385(10) Uani d . 1 . .
H H29A 0.7845 0.3530 0.3943 0.058 Uiso calc R 1 . .
H H29B 0.8991 0.3417 0.4357 0.058 Uiso calc R 1 . .
H H29C 0.8388 0.4076 0.4239 0.058 Uiso calc R 1 . .
C C30 0.5795(7) 0.2937(2) 0.44868(17) 0.0481(12) Uani d . 1 . .
H H30A 0.5898 0.2777 0.4199 0.072 Uiso calc R 1 . .
H H30B 0.4581 0.2924 0.4576 0.072 Uiso calc R 1 . .
H H30C 0.6494 0.2697 0.4681 0.072 Uiso calc R 1 . .
C C31 1.2290(5) 0.48154(19) 0.48244(14) 0.0343(9) Uani d . 1 . .
C C32 1.0690(5) 0.51515(19) 0.49387(15) 0.0352(10) Uani d . 1 . .
H H32A 1.0532 0.5140 0.5249 0.042 Uiso calc R 1 . .
H H32B 0.9677 0.4956 0.4807 0.042 Uiso calc R 1 . .
C C33 1.0769(5) 0.57956(18) 0.47940(12) 0.0265(8) Uani d . 1 . .
H H33A 1.0621 0.5802 0.4483 0.032 Uiso calc R 1 . .
H H33B 1.1944 0.5948 0.4855 0.032 Uiso calc R 1 . .
C C34 0.9440(5) 0.62359(16) 0.49894(12) 0.0230(8) Uani d . 1 . .
C C35 1.0015(6) 0.68495(18) 0.48339(13) 0.0322(9) Uani d . 1 . .
H H35A 1.0992 0.6988 0.5005 0.048 Uiso calc R 1 . .
H H35B 0.9052 0.7130 0.4860 0.048 Uiso calc R 1 . .
H H35C 1.0370 0.6823 0.4537 0.048 Uiso calc R 1 . .
C C36 0.7585(5) 0.60654(18) 0.48330(12) 0.0267(8) Uani d . 1 . .
H H36 0.7412 0.5642 0.4918 0.032 Uiso calc R 1 . .
C C37 0.7305(5) 0.6083(2) 0.43542(13) 0.0349(10) Uani d . 1 . .
C C38 0.7119(7) 0.5543(2) 0.41364(14) 0.0483(12) Uani d . 1 . .
H H38A 0.6871 0.5543 0.3842 0.058 Uiso calc R 1 . .
H H38B 0.7241 0.5177 0.4283 0.058 Uiso calc R 1 . .
C C39 0.7118(7) 0.6628(2) 0.41294(16) 0.0533(13) Uani d . 1 . .
H H39A 0.6750 0.6545 0.3839 0.080 Uiso calc R 1 . .
H H39B 0.8228 0.6838 0.4125 0.080 Uiso calc R 1 . .
H H39C 0.6247 0.6875 0.4270 0.080 Uiso calc R 1 . .
C C40 0.6166(5) 0.6419(2) 0.50618(13) 0.0332(9) Uani d . 1 . .
H H40A 0.6317 0.6848 0.5003 0.040 Uiso calc R 1 . .
H H40B 0.5019 0.6297 0.4953 0.040 Uiso calc R 1 . .
C C41 0.6240(5) 0.6313(2) 0.55383(13) 0.0313(9) Uani d . 1 . .
H H41A 0.6017 0.5887 0.5595 0.038 Uiso calc R 1 . .
H H41B 0.5310 0.6545 0.5676 0.038 Uiso calc R 1 . .
C C42 0.7977(4) 0.64850(16) 0.57358(12) 0.0234(7) Uani d . 1 . .
C C43 0.8121(6) 0.71613(18) 0.57232(13) 0.0348(9) Uani d . 1 . .
H H43A 0.8005 0.7299 0.5430 0.052 Uiso calc R 1 . .
H H43B 0.9249 0.7283 0.5835 0.052 Uiso calc R 1 . .
H H43C 0.7200 0.7336 0.5896 0.052 Uiso calc R 1 . .
C C44 0.8111(5) 0.62521(17) 0.62067(11) 0.0246(8) Uani d . 1 . .
C C45 0.7762(6) 0.55771(18) 0.62425(13) 0.0374(10) Uani d . 1 . .
H H45A 0.8167 0.5434 0.6518 0.056 Uiso calc R 1 . .
H H45B 0.8381 0.5368 0.6017 0.056 Uiso calc R 1 . .
H H45C 0.6519 0.5502 0.6216 0.056 Uiso calc R 1 . .
C C46 0.6928(5) 0.6556(2) 0.65346(13) 0.0367(10) Uani d . 1 . .
H H46A 0.6904 0.6992 0.6492 0.044 Uiso calc R 1 . .
H H46B 0.5732 0.6401 0.6516 0.044 Uiso calc R 1 . .
C C47 0.7754(5) 0.6398(2) 0.69631(13) 0.0337(9) Uani d . 1 . .
H H48A 0.7241 0.6028 0.7078 0.040 Uiso calc R 1 . .
H H48B 0.7569 0.6723 0.7170 0.040 Uiso calc R 1 . .
C C48 0.9731(5) 0.63108(18) 0.68749(12) 0.0258(8) Uani d . 1 . .
H H48 1.0034 0.5888 0.6937 0.031 Uiso calc R 1 . .
C C49 0.9898(4) 0.64121(16) 0.63916(11) 0.0229(7) Uani d . 1 . .
H H49 1.0044 0.6850 0.6351 0.027 Uiso calc R 1 . .
C C50 1.1350(5) 0.61177(19) 0.61497(12) 0.0281(8) Uani d . 1 . .
H H50A 1.1259 0.5680 0.6177 0.034 Uiso calc R 1 . .
H H50B 1.2478 0.6243 0.6268 0.034 Uiso calc R 1 . .
C C51 1.1247(4) 0.62944(18) 0.56807(12) 0.0254(8) Uani d . 1 . .
H H51A 1.1515 0.6723 0.5653 0.030 Uiso calc R 1 . .
H H51B 1.2135 0.6071 0.5521 0.030 Uiso calc R 1 . .
C C52 0.9462(4) 0.61729(16) 0.54841(11) 0.0200(7) Uani d . 1 . .
H H52 0.9265 0.5739 0.5535 0.024 Uiso calc R 1 . .
C C53 1.0877(5) 0.67116(17) 0.71490(12) 0.0250(8) Uani d . 1 . .
C C54 1.0552(6) 0.73665(18) 0.70817(14) 0.0361(10) Uani d . 1 . .
H H54A 1.1175 0.7595 0.7297 0.054 Uiso calc R 1 . .
H H54B 0.9310 0.7447 0.7104 0.054 Uiso calc R 1 . .
H H54C 1.0961 0.7482 0.6800 0.054 Uiso calc R 1 . .
C C55 1.2821(5) 0.65641(19) 0.71187(13) 0.0295(8) Uani d . 1 . .
H H55A 1.3002 0.6149 0.7026 0.035 Uiso calc R 1 . .
H H55B 1.3415 0.6835 0.6919 0.035 Uiso calc R 1 . .
C C56 1.3465(5) 0.66561(19) 0.75689(13) 0.0307(9) Uani d . 1 . .
H H56A 1.3673 0.7082 0.7630 0.037 Uiso calc R 1 . .
H H56B 1.4537 0.6428 0.7624 0.037 Uiso calc R 1 . .
C C57 1.1936(5) 0.64126(17) 0.78243(12) 0.0272(8) Uani d . 1 . .
C C58 1.1739(5) 0.6655(2) 0.82744(13) 0.0328(9) Uani d . 1 . .
C C59 1.3286(6) 0.6499(2) 0.85434(14) 0.0377(10) Uani d . 1 . .
H H59A 1.3099 0.6642 0.8833 0.057 Uiso calc R 1 . .
H H59B 1.4322 0.6688 0.8426 0.057 Uiso calc R 1 . .
H H59C 1.3442 0.6067 0.8547 0.057 Uiso calc R 1 . .
C C60 1.1432(7) 0.7328(2) 0.82780(17) 0.0512(13) Uani d . 1 . .
H H60A 1.1197 0.7460 0.8568 0.077 Uiso calc R 1 . .
H H60B 1.0440 0.7424 0.8097 0.077 Uiso calc R 1 . .
H H60C 1.2463 0.7532 0.8171 0.077 Uiso calc R 1 . .

loop_
_atom_site_aniso_label
_atom_site_aniso_U_11
_atom_site_aniso_U_22
_atom_site_aniso_U_33
_atom_site_aniso_U_12
_atom_site_aniso_U_13
_atom_site_aniso_U_23
O1 0.0224(14) 0.0460(19) 0.064(2) -0.0072(13) 0.0018(15) -0.0262(16)
O2 0.0296(19) 0.038(2) 0.161(5) -0.0036(16) -0.015(2) -0.004(2)
O3 0.0162(12) 0.0399(16) 0.0296(14) 0.0005(12) -0.0025(11) 0.0011(12)
O4 0.0264(14) 0.0343(15) 0.0357(15) 0.0027(12) -0.0001(13) 0.0000(12)
O5 0.0375(17) 0.057(2) 0.0344(16) 0.0252(16) -0.0121(14) -0.0182(15)
O6 0.0272(16) 0.055(2) 0.087(3) 0.0113(16) -0.0014(18) -0.0274(19)
O7 0.0229(15) 0.044(2) 0.083(3) 0.0030(14) 0.0006(16) -0.0024(18)
O8 0.0155(12) 0.0454(17) 0.0251(13) -0.0011(12) 0.0031(10) -0.0009(12)
O9 0.0328(15) 0.0230(14) 0.0429(16) 0.0003(12) -0.0072(14) 0.0010(12)
O10 0.0361(17) 0.077(3) 0.0274(15) -0.0305(18) 0.0053(13) -0.0096(15)
C1 0.026(2) 0.034(2) 0.059(3) -0.0063(18) -0.013(2) 0.007(2)
C2 0.025(2) 0.031(2) 0.052(3) -0.0075(17) -0.0110(19) 0.0033(19)
C3 0.0172(17) 0.0254(19) 0.035(2) -0.0022(14) -0.0071(15) 0.0023(16)
C4 0.0184(16) 0.0224(18) 0.0290(19) -0.0026(14) -0.0040(14) 0.0052(15)
C5 0.0274(19) 0.0218(19) 0.040(2) 0.0037(16) -0.0041(17) 0.0077(16)
C6 0.0204(17) 0.0210(18) 0.0315(19) 0.0002(14) -0.0013(15) -0.0008(15)
C7 0.0199(18) 0.040(2) 0.034(2) -0.0004(17) -0.0030(16) -0.0002(17)
C8 0.057(3) 0.044(3) 0.038(2) 0.004(2) -0.003(2) 0.000(2)
C9 0.051(3) 0.045(3) 0.037(2) -0.013(2) 0.011(2) 0.004(2)
C10 0.0153(17) 0.037(2) 0.038(2) -0.0020(16) 0.0020(16) 0.0000(18)
C11 0.0137(16) 0.036(2) 0.035(2) -0.0027(16) -0.0040(15) -0.0016(17)
C12 0.0119(15) 0.0186(17) 0.0336(19) -0.0001(13) -0.0025(14) 0.0006(14)
C13 0.0263(19) 0.0213(18) 0.037(2) -0.0052(15) 0.0003(17) -0.0005(16)
C14 0.0166(16) 0.0253(19) 0.0312(19) -0.0001(14) -0.0043(15) 0.0012(15)
C15 0.040(2) 0.031(2) 0.035(2) 0.0110(19) -0.006(2) 0.0033(17)
C16 0.0162(17) 0.051(3) 0.035(2) 0.0011(18) -0.0040(16) -0.0054(19)
C17 0.0211(19) 0.050(3) 0.036(2) 0.0044(18) -0.0061(17) -0.0037(19)
C18 0.0198(17) 0.029(2) 0.031(2) -0.0028(15) -0.0044(15) 0.0031(16)
C19 0.0160(16) 0.0280(19) 0.0280(19) 0.0000(15) -0.0019(14) 0.0019(15)
C20 0.0164(17) 0.051(3) 0.035(2) -0.0099(18) -0.0019(16) 0.0046(19)
C21 0.0147(16) 0.036(2) 0.032(2) 0.0000(15) -0.0041(15) -0.0007(17)
C22 0.0162(16) 0.0172(17) 0.0312(19) -0.0044(14) -0.0049(14) 0.0044(14)
C23 0.0206(18) 0.033(2) 0.0264(19) -0.0018(15) -0.0035(15) 0.0044(16)
C24 0.037(2) 0.032(2) 0.039(2) -0.0037(19) 0.0009(19) 0.0018(18)
C25 0.0211(18) 0.040(2) 0.033(2) 0.0024(17) -0.0060(16) 0.0050(17)
C26 0.0167(18) 0.039(2) 0.043(2) 0.0027(17) -0.0018(17) 0.0003(19)
C27 0.0190(17) 0.033(2) 0.032(2) 0.0029(16) 0.0004(15) 0.0013(16)
C28 0.0219(18) 0.044(2) 0.032(2) 0.0107(18) -0.0011(16) -0.0043(19)
C29 0.034(2) 0.051(3) 0.030(2) 0.008(2) 0.0037(18) 0.0006(19)
C30 0.034(2) 0.054(3) 0.056(3) -0.005(2) 0.005(2) -0.019(2)
C31 0.027(2) 0.037(2) 0.039(2) 0.0070(18) 0.0017(18) 0.0046(18)
C32 0.0238(19) 0.032(2) 0.049(3) 0.0037(17) 0.0128(18) 0.0014(19)
C33 0.0146(16) 0.034(2) 0.031(2) -0.0004(15) 0.0043(15) -0.0001(16)
C34 0.0174(16) 0.0246(19) 0.0268(19) -0.0001(14) 0.0018(14) 0.0032(15)
C35 0.029(2) 0.036(2) 0.031(2) -0.0009(18) 0.0025(17) 0.0097(17)
C36 0.0178(17) 0.037(2) 0.0257(18) 0.0026(16) 0.0007(14) 0.0024(16)
C37 0.0167(18) 0.056(3) 0.032(2) 0.0015(18) -0.0026(16) 0.0107(19)
C38 0.049(3) 0.071(3) 0.025(2) -0.004(3) 0.004(2) -0.002(2)
C39 0.045(3) 0.067(3) 0.048(3) 0.005(3) -0.013(2) 0.018(2)
C40 0.0159(17) 0.044(2) 0.040(2) 0.0071(17) -0.0058(16) -0.006(2)
C41 0.0137(16) 0.047(2) 0.033(2) 0.0036(17) 0.0050(15) -0.0090(19)
C42 0.0117(15) 0.0279(19) 0.0305(19) 0.0025(14) 0.0003(14) -0.0017(15)
C43 0.036(2) 0.033(2) 0.035(2) 0.0115(19) -0.0056(19) -0.0004(17)
C44 0.0163(16) 0.032(2) 0.0254(18) -0.0035(15) 0.0037(14) 0.0011(15)
C45 0.044(3) 0.035(2) 0.034(2) -0.019(2) 0.008(2) 0.0038(18)
C46 0.0126(17) 0.062(3) 0.036(2) 0.0050(18) 0.0047(16) -0.003(2)
C47 0.0208(19) 0.049(3) 0.032(2) -0.0058(18) 0.0072(16) -0.0024(18)
C48 0.0176(17) 0.032(2) 0.0278(19) -0.0023(15) 0.0043(15) 0.0022(16)
C49 0.0169(16) 0.0241(18) 0.0277(18) 0.0015(15) 0.0026(14) 0.0027(15)
C50 0.0155(16) 0.041(2) 0.028(2) 0.0077(16) 0.0015(14) 0.0045(17)
C51 0.0133(16) 0.036(2) 0.0268(19) -0.0013(15) 0.0024(14) 0.0031(16)
C52 0.0160(16) 0.0182(17) 0.0259(18) 0.0008(13) 0.0025(14) 0.0030(14)
C53 0.0200(17) 0.031(2) 0.0242(18) 0.0007(15) 0.0039(15) 0.0031(15)
C54 0.036(2) 0.032(2) 0.041(2) 0.0001(18) -0.0008(19) -0.0029(18)
C55 0.0184(17) 0.038(2) 0.033(2) 0.0011(16) 0.0062(16) 0.0020(17)
C56 0.0168(17) 0.038(2) 0.037(2) 0.0036(16) 0.0029(16) -0.0001(18)
C57 0.0223(18) 0.0259(19) 0.034(2) 0.0010(16) -0.0015(16) 0.0042(16)
C58 0.0206(18) 0.046(2) 0.032(2) -0.0077(18) -0.0003(16) 0.0062(18)
C59 0.035(2) 0.036(2) 0.042(2) -0.0033(19) -0.0108(19) -0.0029(19)
C60 0.042(3) 0.054(3) 0.057(3) 0.011(2) -0.008(2) -0.019(2)

loop_
_atom_type_symbol
_atom_type_description
_atom_type_scat_dispersion_real
_atom_type_scat_dispersion_imag
_atom_type_scat_source
C C 0.0033 0.0000 'International Tables Vol C Tables 4.2.6.8 and 6.1.1.4'
H H 0.0000 0.0000 'International Tables Vol C Tables 4.2.6.8 and 6.1.1.4'
O O 0.0106 0.0000 'International Tables Vol C Tables 4.2.6.8 and 6.1.1.4'

loop_
_geom_angle_atom_site_label_1
_geom_angle_atom_site_label_2
_geom_angle_atom_site_label_3
_geom_angle_site_symmetry_1
_geom_angle_site_symmetry_3
_geom_angle
_geom_angle_publ_flag
C1 O1 H1 . . 109.5 ?
C27 O3 C23 . . 111.0(3) ?
C27 O4 H4 . . 109.5 ?
C28 O5 H5 . . 109.5 ?
C31 O6 H6 . . 109.5 ?
C57 O8 C53 . . 111.4(3) ?
C57 O9 H9 . . 109.5 ?
C58 O10 H10 . . 109.5 ?
O2 C1 O1 . . 123.3(4) ?
O2 C1 C2 . . 122.7(4) ?
O1 C1 C2 . . 113.8(4) ?
C1 C2 C3 . . 112.5(3) ?
C1 C2 H2A . . 109.1 ?
C3 C2 H2A . . 109.1 ?
C1 C2 H2B . . 109.1 ?
C3 C2 H2B . . 109.1 ?
H2A C2 H2B . . 107.8 ?
C2 C3 C4 . . 117.3(3) ?
C2 C3 H3A . . 108.0 ?
C4 C3 H3A . . 108.0 ?
C2 C3 H3B . . 108.0 ?
C4 C3 H3B . . 108.0 ?
H3A C3 H3B . . 107.2 ?
C5 C4 C3 . . 105.1(3) ?
C5 C4 C6 . . 112.4(3) ?
C3 C4 C6 . . 109.2(3) ?
C5 C4 C22 . . 113.3(3) ?
C3 C4 C22 . . 109.0(3) ?
C6 C4 C22 . . 107.7(3) ?
C4 C5 H5A . . 109.5 ?
C4 C5 H5B . . 109.5 ?
H5A C5 H5B . . 109.5 ?
C4 C5 H5C . . 109.5 ?
H5A C5 H5C . . 109.5 ?
H5B C5 H5C . . 109.5 ?
C7 C6 C10 . . 110.7(3) ?
C7 C6 C4 . . 115.8(3) ?
C10 C6 C4 . . 111.7(3) ?
C7 C6 H6A . . 106.0 ?
C10 C6 H6A . . 106.0 ?
C4 C6 H6A . . 106.0 ?
C9 C7 C8 . . 119.5(4) ?
C9 C7 C6 . . 122.5(4) ?
C8 C7 C6 . . 117.9(4) ?
C7 C8 H8A . . 109.5 ?
C7 C8 H8B . . 109.5 ?
H8A C8 H8B . . 109.5 ?
C7 C8 H8C . . 109.5 ?
H8A C8 H8C . . 109.5 ?
H8B C8 H8C . . 109.5 ?
C7 C9 H9A . . 120.0 ?
C7 C9 H9B . . 120.0 ?
H9A C9 H9B . . 120.0 ?
C11 C10 C6 . . 111.9(3) ?
C11 C10 H10A . . 109.2 ?
C6 C10 H10A . . 109.2 ?
C11 C10 H10B . . 109.2 ?
C6 C10 H10B . . 109.2 ?
H10A C10 H10B . . 107.9 ?
C10 C11 C12 . . 113.5(3) ?
C10 C11 H11A . . 108.9 ?
C12 C11 H11A . . 108.9 ?
C10 C11 H11B . . 108.9 ?
C12 C11 H11B . . 108.9 ?
H11A C11 H11B . . 107.7 ?
C11 C12 C13 . . 108.0(3) ?
C11 C12 C22 . . 109.1(3) ?
C13 C12 C22 . . 112.1(3) ?
C11 C12 C14 . . 110.7(3) ?
C13 C12 C14 . . 109.9(3) ?
C22 C12 C14 . . 107.1(3) ?
C12 C13 H13A . . 109.5 ?
C12 C13 H13B . . 109.5 ?
H13A C13 H13B . . 109.5 ?
C12 C13 H13C . . 109.5 ?
H13A C13 H13C . . 109.5 ?
H13B C13 H13C . . 109.5 ?
C19 C14 C15 . . 110.5(3) ?
C19 C14 C16 . . 100.1(3) ?
C15 C14 C16 . . 105.4(3) ?
C19 C14 C12 . . 109.9(3) ?
C15 C14 C12 . . 112.5(3) ?
C16 C14 C12 . . 117.7(3) ?
C14 C15 H15A . . 109.5 ?
C14 C15 H15B . . 109.5 ?
H15A C15 H15B . . 109.5 ?
C14 C15 H15C . . 109.5 ?
H15A C15 H15C . . 109.5 ?
H15B C15 H15C . . 109.5 ?
C17 C16 C14 . . 104.3(3) ?
C17 C16 H16A . . 110.9 ?
C14 C16 H16A . . 110.9 ?
C17 C16 H16B . . 110.9 ?
C14 C16 H16B . . 110.9 ?
H16A C16 H16B . . 108.9 ?
C16 C17 C18 . . 106.1(3) ?
C16 C17 H17A . . 110.5 ?
C18 C17 H17A . . 110.5 ?
C16 C17 H17B . . 110.5 ?
C18 C17 H17B . . 110.5 ?
H17A C17 H17B . . 108.7 ?
C23 C18 C19 . . 115.5(3) ?
C23 C18 C17 . . 113.0(3) ?
C19 C18 C17 . . 104.4(3) ?
C23 C18 H18 . . 107.9 ?
C19 C18 H18 . . 107.9 ?
C17 C18 H18 . . 107.9 ?
C20 C19 C18 . . 119.6(3) ?
C20 C19 C14 . . 110.8(3) ?
C18 C19 C14 . . 105.2(3) ?
C20 C19 H19 . . 106.8 ?
C18 C19 H19 . . 106.8 ?
C14 C19 H19 . . 106.8 ?
C19 C20 C21 . . 110.7(3) ?
C19 C20 H20A . . 109.5 ?
C21 C20 H20A . . 109.5 ?
C19 C20 H20B . . 109.5 ?
C21 C20 H20B . . 109.5 ?
H20A C20 H20B . . 108.1 ?
C22 C21 C20 . . 113.4(3) ?
C22 C21 H21A . . 108.9 ?
C20 C21 H21A . . 108.9 ?
C22 C21 H21B . . 108.9 ?
C20 C21 H21B . . 108.9 ?
H21A C21 H21B . . 107.7 ?
C21 C22 C12 . . 111.9(3) ?
C21 C22 C4 . . 113.4(3) ?
C12 C22 C4 . . 117.1(3) ?
C21 C22 H22 . . 104.3 ?
C12 C22 H22 . . 104.3 ?
C4 C22 H22 . . 104.3 ?
O3 C23 C24 . . 106.8(3) ?
O3 C23 C18 . . 106.6(3) ?
C24 C23 C18 . . 113.7(3) ?
O3 C23 C25 . . 103.7(3) ?
C24 C23 C25 . . 111.1(4) ?
C18 C23 C25 . . 114.0(3) ?
C23 C24 H24A . . 109.5 ?
C23 C24 H24B . . 109.5 ?
H24A C24 H24B . . 109.5 ?
C23 C24 H24C . . 109.5 ?
H24A C24 H24C . . 109.5 ?
H24B C24 H24C . . 109.5 ?
C26 C25 C23 . . 103.5(3) ?
C26 C25 H25A . . 111.1 ?
C23 C25 H25A . . 111.1 ?
C26 C25 H25B . . 111.1 ?
C23 C25 H25B . . 111.1 ?
H25A C25 H25B . . 109.0 ?
C25 C26 C27 . . 101.5(3) ?
C25 C26 H26A . . 111.5 ?
C27 C26 H26A . . 111.5 ?
C25 C26 H26B . . 111.5 ?
C27 C26 H26B . . 111.5 ?
H26A C26 H26B . . 109.3 ?
O4 C27 O3 . . 110.0(3) ?
O4 C27 C26 . . 106.8(3) ?
O3 C27 C26 . . 105.5(3) ?
O4 C27 C28 . . 109.2(3) ?
O3 C27 C28 . . 108.9(3) ?
C26 C27 C28 . . 116.2(3) ?
O5 C28 C30 . . 105.6(4) ?
O5 C28 C29 . . 108.5(3) ?
C30 C28 C29 . . 112.4(4) ?
O5 C28 C27 . . 107.4(3) ?
C30 C28 C27 . . 112.0(4) ?
C29 C28 C27 . . 110.6(3) ?
C28 C29 H29A . . 109.5 ?
C28 C29 H29B . . 109.5 ?
H29A C29 H29B . . 109.5 ?
C28 C29 H29C . . 109.5 ?
H29A C29 H29C . . 109.5 ?
H29B C29 H29C . . 109.5 ?
C28 C30 H30A . . 109.5 ?
C28 C30 H30B . . 109.5 ?
H30A C30 H30B . . 109.5 ?
C28 C30 H30C . . 109.5 ?
H30A C30 H30C . . 109.5 ?
H30B C30 H30C . . 109.5 ?
O7 C31 O6 . . 123.1(4) ?
O7 C31 C32 . . 123.3(4) ?
O6 C31 C32 . . 113.6(4) ?
C31 C32 C33 . . 112.1(3) ?
C31 C32 H32A . . 109.2 ?
C33 C32 H32A . . 109.2 ?
C31 C32 H32B . . 109.2 ?
C33 C32 H32B . . 109.2 ?
H32A C32 H32B . . 107.9 ?
C32 C33 C34 . . 117.4(3) ?
C32 C33 H33A . . 107.9 ?
C34 C33 H33A . . 107.9 ?
C32 C33 H33B . . 107.9 ?
C34 C33 H33B . . 107.9 ?
H33A C33 H33B . . 107.2 ?
C35 C34 C33 . . 104.7(3) ?
C35 C34 C36 . . 112.7(3) ?
C33 C34 C36 . . 108.9(3) ?
C35 C34 C52 . . 113.4(3) ?
C33 C34 C52 . . 109.3(3) ?
C36 C34 C52 . . 107.6(3) ?
C34 C35 H35A . . 109.5 ?
C34 C35 H35B . . 109.5 ?
H35A C35 H35B . . 109.5 ?
C34 C35 H35C . . 109.5 ?
H35A C35 H35C . . 109.5 ?
H35B C35 H35C . . 109.5 ?
C37 C36 C40 . . 110.6(3) ?
C37 C36 C34 . . 115.9(3) ?
C40 C36 C34 . . 112.3(3) ?
C37 C36 H36 . . 105.8 ?
C40 C36 H36 . . 105.8 ?
C34 C36 H36 . . 105.8 ?
C38 C37 C39 . . 119.3(4) ?
C38 C37 C36 . . 118.5(4) ?
C39 C37 C36 . . 122.0(4) ?
C37 C38 H38A . . 120.0 ?
C37 C38 H38B . . 120.0 ?
H38A C38 H38B . . 120.0 ?
C37 C39 H39A . . 109.5 ?
C37 C39 H39B . . 109.5 ?
H39A C39 H39B . . 109.5 ?
C37 C39 H39C . . 109.5 ?
H39A C39 H39C . . 109.5 ?
H39B C39 H39C . . 109.5 ?
C41 C40 C36 . . 110.9(3) ?
C41 C40 H40A . . 109.5 ?
C36 C40 H40A . . 109.5 ?
C41 C40 H40B . . 109.5 ?
C36 C40 H40B . . 109.5 ?
H40A C40 H40B . . 108.0 ?
C40 C41 C42 . . 113.3(3) ?
C40 C41 H41A . . 108.9 ?
C42 C41 H41A . . 108.9 ?
C40 C41 H41B . . 108.9 ?
C42 C41 H41B . . 108.9 ?
H41A C41 H41B . . 107.7 ?
C43 C42 C41 . . 107.8(3) ?
C43 C42 C52 . . 112.4(3) ?
C41 C42 C52 . . 108.9(3) ?
C43 C42 C44 . . 110.5(3) ?
C41 C42 C44 . . 110.9(3) ?
C52 C42 C44 . . 106.4(3) ?
C42 C43 H43A . . 109.5 ?
C42 C43 H43B . . 109.5 ?
H43A C43 H43B . . 109.5 ?
C42 C43 H43C . . 109.5 ?
H43A C43 H43C . . 109.5 ?
H43B C43 H43C . . 109.5 ?
C46 C44 C49 . . 100.0(3) ?
C46 C44 C45 . . 106.4(3) ?
C49 C44 C45 . . 110.9(3) ?
C46 C44 C42 . . 116.5(3) ?
C49 C44 C42 . . 109.7(3) ?
C45 C44 C42 . . 112.5(3) ?
C44 C45 H45A . . 109.5 ?
C44 C45 H45B . . 109.5 ?
H45A C45 H45B . . 109.5 ?
C44 C45 H45C . . 109.5 ?
H45A C45 H45C . . 109.5 ?
H45B C45 H45C . . 109.5 ?
C47 C46 C44 . . 104.0(3) ?
C47 C46 H46A . . 110.9 ?
C44 C46 H46A . . 110.9 ?
C47 C46 H46B . . 110.9 ?
C44 C46 H46B . . 110.9 ?
H46A C46 H46B . . 109.0 ?
C46 C47 C48 . . 106.1(3) ?
C46 C47 H48A . . 110.5 ?
C48 C47 H48A . . 110.5 ?
C46 C47 H48B . . 110.5 ?
C48 C47 H48B . . 110.5 ?
H48A C47 H48B . . 108.7 ?
C53 C48 C49 . . 115.0(3) ?
C53 C48 C47 . . 112.9(3) ?
C49 C48 C47 . . 103.8(3) ?
C53 C48 H48 . . 108.3 ?
C49 C48 H48 . . 108.3 ?
C47 C48 H48 . . 108.3 ?
C50 C49 C44 . . 111.8(3) ?
C50 C49 C48 . . 119.7(3) ?
C44 C49 C48 . . 105.3(3) ?
C50 C49 H49 . . 106.4 ?
C44 C49 H49 . . 106.4 ?
C48 C49 H49 . . 106.4 ?
C49 C50 C51 . . 109.6(3) ?
C49 C50 H50A . . 109.7 ?
C51 C50 H50A . . 109.7 ?
C49 C50 H50B . . 109.7 ?
C51 C50 H50B . . 109.7 ?
H50A C50 H50B . . 108.2 ?
C52 C51 C50 . . 112.9(3) ?
C52 C51 H51A . . 109.0 ?
C50 C51 H51A . . 109.0 ?
C52 C51 H51B . . 109.0 ?
C50 C51 H51B . . 109.0 ?
H51A C51 H51B . . 107.8 ?
C51 C52 C42 . . 112.0(3) ?
C51 C52 C34 . . 113.3(3) ?
C42 C52 C34 . . 117.3(3) ?
C51 C52 H52 . . 104.2 ?
C42 C52 H52 . . 104.2 ?
C34 C52 H52 . . 104.2 ?
O8 C53 C54 . . 107.1(3) ?
O8 C53 C48 . . 106.6(3) ?
C54 C53 C48 . . 113.5(3) ?
O8 C53 C55 . . 103.8(3) ?
C54 C53 C55 . . 111.3(3) ?
C48 C53 C55 . . 113.7(3) ?
C53 C54 H54A . . 109.5 ?
C53 C54 H54B . . 109.5 ?
H54A C54 H54B . . 109.5 ?
C53 C54 H54C . . 109.5 ?
H54A C54 H54C . . 109.5 ?
H54B C54 H54C . . 109.5 ?
C56 C55 C53 . . 103.4(3) ?
C56 C55 H55A . . 111.1 ?
C53 C55 H55A . . 111.1 ?
C56 C55 H55B . . 111.1 ?
C53 C55 H55B . . 111.1 ?
H55A C55 H55B . . 109.0 ?
C55 C56 C57 . . 101.0(3) ?
C55 C56 H56A . . 111.6 ?
C57 C56 H56A . . 111.6 ?
C55 C56 H56B . . 111.6 ?
C57 C56 H56B . . 111.6 ?
H56A C56 H56B . . 109.4 ?
O9 C57 O8 . . 110.6(3) ?
O9 C57 C58 . . 109.9(3) ?
O8 C57 C58 . . 108.1(3) ?
O9 C57 C56 . . 107.3(3) ?
O8 C57 C56 . . 104.8(3) ?
C58 C57 C56 . . 116.0(3) ?
O10 C58 C59 . . 111.3(3) ?
O10 C58 C60 . . 105.9(4) ?
C59 C58 C60 . . 110.3(4) ?
O10 C58 C57 . . 105.9(3) ?
C59 C58 C57 . . 111.3(4) ?
C60 C58 C57 . . 111.9(4) ?
C58 C59 H59A . . 109.5 ?
C58 C59 H59B . . 109.5 ?
H59A C59 H59B . . 109.5 ?
C58 C59 H59C . . 109.5 ?
H59A C59 H59C . . 109.5 ?
H59B C59 H59C . . 109.5 ?
C58 C60 H60A . . 109.5 ?
C58 C60 H60B . . 109.5 ?
H60A C60 H60B . . 109.5 ?
C58 C60 H60C . . 109.5 ?
H60A C60 H60C . . 109.5 ?
H60B C60 H60C . . 109.5 ?

loop_
_geom_bond_atom_site_label_1
_geom_bond_atom_site_label_2
_geom_bond_site_symmetry_2
_geom_bond_distance
_geom_bond_publ_flag
O1 C1 . 1.304(5) ?
O1 H1 . 0.84 ?
O2 C1 . 1.223(6) ?
O3 C27 . 1.414(5) ?
O3 C23 . 1.470(5) ?
O4 C27 . 1.417(5) ?
O4 H4 . 0.84 ?
O5 C28 . 1.456(5) ?
O5 H5 . 0.84 ?
O6 C31 . 1.308(5) ?
O6 H6 . 0.84 ?
O7 C31 . 1.224(5) ?
O8 C57 . 1.424(5) ?
O8 C53 . 1.460(5) ?
O9 C57 . 1.407(5) ?
O9 H9 . 0.84 ?
O10 C58 . 1.427(5) ?
O10 H10 . 0.84 ?
C1 C2 . 1.496(5) ?
C2 C3 . 1.519(5) ?
C2 H2A . 0.99 ?
C2 H2B . 0.99 ?
C3 C4 . 1.560(5) ?
C3 H3A . 0.99 ?
C3 H3B . 0.99 ?
C4 C5 . 1.542(5) ?
C4 C6 . 1.562(5) ?
C4 C22 . 1.571(5) ?
C5 H5A . 0.98 ?
C5 H5B . 0.98 ?
C5 H5C . 0.98 ?
C6 C7 . 1.523(5) ?
C6 C10 . 1.535(5) ?
C6 H6A . 1.00 ?
C7 C9 . 1.392(6) ?
C7 C8 . 1.439(6) ?
C8 H8A . 0.98 ?
C8 H8B . 0.98 ?
C8 H8C . 0.98 ?
C9 H9A . 0.95 ?
C9 H9B . 0.95 ?
C10 C11 . 1.522(6) ?
C10 H10A . 0.99 ?
C10 H10B . 0.99 ?
C11 C12 . 1.539(5) ?
C11 H11A . 0.99 ?
C11 H11B . 0.99 ?
C12 C13 . 1.547(5) ?
C12 C22 . 1.557(5) ?
C12 C14 . 1.570(5) ?
C13 H13A . 0.98 ?
C13 H13B . 0.98 ?
C13 H13C . 0.98 ?
C14 C19 . 1.547(5) ?
C14 C15 . 1.553(5) ?
C14 C16 . 1.551(5) ?
C15 H15A . 0.98 ?
C15 H15B . 0.98 ?
C15 H15C . 0.98 ?
C16 C17 . 1.540(6) ?
C16 H16A . 0.99 ?
C16 H16B . 0.99 ?
C17 C18 . 1.564(5) ?
C17 H17A . 0.99 ?
C17 H17B . 0.99 ?
C18 C23 . 1.530(6) ?
C18 C19 . 1.539(5) ?
C18 H18 . 1.00 ?
C19 C20 . 1.522(5) ?
C19 H19 . 1.00 ?
C20 C21 . 1.539(6) ?
C20 H20A . 0.99 ?
C20 H20B . 0.99 ?
C21 C22 . 1.534(5) ?
C21 H21A . 0.99 ?
C21 H21B . 0.99 ?
C22 H22 . 1.00 ?
C23 C24 . 1.523(6) ?
C23 C25 . 1.540(5) ?
C24 H24A . 0.98 ?
C24 H24B . 0.98 ?
C24 H24C . 0.98 ?
C25 C26 . 1.511(6) ?
C25 H25A . 0.99 ?
C25 H25B . 0.99 ?
C26 C27 . 1.526(5) ?
C26 H26A . 0.99 ?
C26 H26B . 0.99 ?
C27 C28 . 1.547(6) ?
C28 C30 . 1.512(7) ?
C28 C29 . 1.511(6) ?
C29 H29A . 0.98 ?
C29 H29B . 0.98 ?
C29 H29C . 0.98 ?
C30 H30A . 0.98 ?
C30 H30B . 0.98 ?
C30 H30C . 0.98 ?
C31 C32 . 1.494(6) ?
C32 C33 . 1.521(6) ?
C32 H32A . 0.99 ?
C32 H32B . 0.99 ?
C33 C34 . 1.556(5) ?
C33 H33A . 0.99 ?
C33 H33B . 0.99 ?
C34 C35 . 1.531(5) ?
C34 C36 . 1.564(5) ?
C34 C52 . 1.570(5) ?
C35 H35A . 0.98 ?
C35 H35B . 0.98 ?
C35 H35C . 0.98 ?
C36 C37 . 1.529(5) ?
C36 C40 . 1.536(5) ?
C36 H36 . 1.00 ?
C37 C38 . 1.404(7) ?
C37 C39 . 1.424(6) ?
C38 H38A . 0.95 ?
C38 H38B . 0.95 ?
C39 H39A . 0.98 ?
C39 H39B . 0.98 ?
C39 H39C . 0.98 ?
C40 C41 . 1.526(6) ?
C40 H40A . 0.99 ?
C40 H40B . 0.99 ?
C41 C42 . 1.531(5) ?
C41 H41A . 0.99 ?
C41 H41B . 0.99 ?
C42 C43 . 1.526(5) ?
C42 C52 . 1.563(5) ?
C42 C44 . 1.581(5) ?
C43 H43A . 0.98 ?
C43 H43B . 0.98 ?
C43 H43C . 0.98 ?
C44 C46 . 1.542(5) ?
C44 C49 . 1.543(5) ?
C44 C45 . 1.546(5) ?
C45 H45A . 0.98 ?
C45 H45B . 0.98 ?
C45 H45C . 0.98 ?
C46 C47 . 1.539(6) ?
C46 H46A . 0.99 ?
C46 H46B . 0.99 ?
C47 C48 . 1.566(5) ?
C47 H48A . 0.99 ?
C47 H48B . 0.99 ?
C48 C53 . 1.533(5) ?
C48 C49 . 1.550(5) ?
C48 H48 . 1.00 ?
C49 C50 . 1.512(5) ?
C49 H49 . 1.00 ?
C50 C51 . 1.537(5) ?
C50 H50A . 0.99 ?
C50 H50B . 0.99 ?
C51 C52 . 1.538(5) ?
C51 H51A . 0.99 ?
C51 H51B . 0.99 ?
C52 H52 . 1.00 ?
C53 C54 . 1.510(6) ?
C53 C55 . 1.542(5) ?
C54 H54A . 0.98 ?
C54 H54B . 0.98 ?
C54 H54C . 0.98 ?
C55 C56 . 1.522(6) ?
C55 H55A . 0.99 ?
C55 H55B . 0.99 ?
C56 C57 . 1.533(5) ?
C56 H56A . 0.99 ?
C56 H56B . 0.99 ?
C57 C58 . 1.531(6) ?
C58 C59 . 1.509(6) ?
C58 C60 . 1.534(7) ?
C59 H59A . 0.98 ?
C59 H59B . 0.98 ?
C59 H59C . 0.98 ?
C60 H60A . 0.98 ?
C60 H60B . 0.98 ?
C60 H60C . 0.98 ?

loop_
_geom_hbond_atom_site_label_D
_geom_hbond_atom_site_label_H
_geom_hbond_atom_site_label_A
_geom_hbond_site_symmetry_A
_geom_hbond_distance_DH
_geom_hbond_distance_HA
_geom_hbond_distance_DA
_geom_hbond_angle_DHA
_geom_hbond_publ_flag
O1 H1 O10 . 0.84 1.91 2.709(4) 158 yes
O4 H4 O7 1_455 0.84 1.96 2.770(4) 160 yes
O5 H5 O7 1_455 0.84 2.45 3.205(5) 149 yes
O6 H6 O5 1_655 0.84 1.99 2.780(5) 157 yes
O9 H9 O2 . 0.84 1.98 2.807(5) 171 yes
O10 H10 O5 2_665 0.84 2.15 2.829(4) 138 yes

loop_
_geom_torsion_atom_site_label_1
_geom_torsion_atom_site_label_2
_geom_torsion_atom_site_label_3
_geom_torsion_atom_site_label_4
_geom_torsion_site_symmetry_1
_geom_torsion_site_symmetry_2
_geom_torsion_site_symmetry_3
_geom_torsion_site_symmetry_4
_geom_torsion
_geom_torsion_publ_flag
O2 C1 C2 C3 . . . . 38.6(7) ?
O1 C1 C2 C3 . . . . -145.4(4) ?
C1 C2 C3 C4 . . . . -169.3(4) ?
C2 C3 C4 C5 . . . . 173.1(4) ?
C2 C3 C4 C6 . . . . -66.1(4) ?
C2 C3 C4 C22 . . . . 51.3(4) ?
C5 C4 C6 C7 . . . . 56.2(4) ?
C3 C4 C6 C7 . . . . -60.1(4) ?
C22 C4 C6 C7 . . . . -178.3(3) ?
C5 C4 C6 C10 . . . . -71.7(4) ?
C3 C4 C6 C10 . . . . 172.1(3) ?
C22 C4 C6 C10 . . . . 53.8(4) ?
C10 C6 C7 C9 . . . . 49.1(5) ?
C4 C6 C7 C9 . . . . -79.2(5) ?
C10 C6 C7 C8 . . . . -126.1(4) ?
C4 C6 C7 C8 . . . . 105.5(4) ?
C7 C6 C10 C11 . . . . 170.8(3) ?
C4 C6 C10 C11 . . . . -58.7(4) ?
C6 C10 C11 C12 . . . . 57.0(5) ?
C10 C11 C12 C13 . . . . 71.5(4) ?
C10 C11 C12 C22 . . . . -50.6(4) ?
C10 C11 C12 C14 . . . . -168.2(3) ?
C11 C12 C14 C19 . . . . 179.8(3) ?
C13 C12 C14 C19 . . . . -61.1(4) ?
C22 C12 C14 C19 . . . . 61.0(4) ?
C11 C12 C14 C15 . . . . 56.2(4) ?
C13 C12 C14 C15 . . . . 175.4(3) ?
C22 C12 C14 C15 . . . . -62.6(4) ?
C11 C12 C14 C16 . . . . -66.6(4) ?
C13 C12 C14 C16 . . . . 52.6(4) ?
C22 C12 C14 C16 . . . . 174.6(3) ?
C19 C14 C16 C17 . . . . -41.8(4) ?
C15 C14 C16 C17 . . . . 73.0(4) ?
C12 C14 C16 C17 . . . . -160.7(3) ?
C14 C16 C17 C18 . . . . 25.7(4) ?
C16 C17 C18 C23 . . . . 127.3(4) ?
C16 C17 C18 C19 . . . . 1.1(5) ?
C23 C18 C19 C20 . . . . 82.3(4) ?
C17 C18 C19 C20 . . . . -152.9(4) ?
C23 C18 C19 C14 . . . . -152.3(3) ?
C17 C18 C19 C14 . . . . -27.6(4) ?
C15 C14 C19 C20 . . . . 62.8(4) ?
C16 C14 C19 C20 . . . . 173.6(3) ?
C12 C14 C19 C20 . . . . -61.9(4) ?
C15 C14 C19 C18 . . . . -67.8(4) ?
C16 C14 C19 C18 . . . . 43.0(4) ?
C12 C14 C19 C18 . . . . 167.5(3) ?
C18 C19 C20 C21 . . . . 178.1(3) ?
C14 C19 C20 C21 . . . . 55.5(4) ?
C19 C20 C21 C22 . . . . -51.7(5) ?
C20 C21 C22 C12 . . . . 53.7(4) ?
C20 C21 C22 C4 . . . . -171.3(3) ?
C11 C12 C22 C21 . . . . -176.7(3) ?
C13 C12 C22 C21 . . . . 63.7(4) ?
C14 C12 C22 C21 . . . . -56.9(4) ?
C11 C12 C22 C4 . . . . 50.0(4) ?
C13 C12 C22 C4 . . . . -69.6(4) ?
C14 C12 C22 C4 . . . . 169.8(3) ?
C5 C4 C22 C21 . . . . -59.4(4) ?
C3 C4 C22 C21 . . . . 57.3(4) ?
C6 C4 C22 C21 . . . . 175.7(3) ?
C5 C4 C22 C12 . . . . 73.2(4) ?
C3 C4 C22 C12 . . . . -170.1(3) ?
C6 C4 C22 C12 . . . . -51.7(4) ?
C27 O3 C23 C24 . . . . -112.4(4) ?
C27 O3 C23 C18 . . . . 125.8(3) ?
C27 O3 C23 C25 . . . . 5.1(4) ?
C19 C18 C23 O3 . . . . 176.0(3) ?
C17 C18 C23 O3 . . . . 55.9(4) ?
C19 C18 C23 C24 . . . . 58.7(4) ?
C17 C18 C23 C24 . . . . -61.5(5) ?
C19 C18 C23 C25 . . . . -70.2(4) ?
C17 C18 C23 C25 . . . . 169.7(4) ?
O3 C23 C25 C26 . . . . -27.0(4) ?
C24 C23 C25 C26 . . . . 87.4(4) ?
C18 C23 C25 C26 . . . . -142.5(3) ?
C23 C25 C26 C27 . . . . 37.5(4) ?
C23 O3 C27 O4 . . . . -96.1(3) ?
C23 O3 C27 C26 . . . . 18.8(4) ?
C23 O3 C27 C28 . . . . 144.2(3) ?
C25 C26 C27 O4 . . . . 82.0(4) ?
C25 C26 C27 O3 . . . . -35.0(4) ?
C25 C26 C27 C28 . . . . -155.8(4) ?
O4 C27 C28 O5 . . . . -51.0(4) ?
O3 C27 C28 O5 . . . . 69.3(4) ?
C26 C27 C28 O5 . . . . -171.8(3) ?
O4 C27 C28 C30 . . . . -166.5(3) ?
O3 C27 C28 C30 . . . . -46.2(4) ?
C26 C27 C28 C30 . . . . 72.7(5) ?
O4 C27 C28 C29 . . . . 67.3(4) ?
O3 C27 C28 C29 . . . . -172.5(3) ?
C26 C27 C28 C29 . . . . -53.5(5) ?
O7 C31 C32 C33 . . . . 43.5(6) ?
O6 C31 C32 C33 . . . . -138.8(4) ?
C31 C32 C33 C34 . . . . -164.4(4) ?
C32 C33 C34 C35 . . . . 172.0(4) ?
C32 C33 C34 C36 . . . . -67.2(4) ?
C32 C33 C34 C52 . . . . 50.1(4) ?
C35 C34 C36 C37 . . . . 55.7(4) ?
C33 C34 C36 C37 . . . . -60.1(4) ?
C52 C34 C36 C37 . . . . -178.5(3) ?
C35 C34 C36 C40 . . . . -72.7(4) ?
C33 C34 C36 C40 . . . . 171.6(3) ?
C52 C34 C36 C40 . . . . 53.1(4) ?
C40 C36 C37 C38 . . . . -122.2(4) ?
C34 C36 C37 C38 . . . . 108.6(4) ?
C40 C36 C37 C39 . . . . 53.7(5) ?
C34 C36 C37 C39 . . . . -75.5(5) ?
C37 C36 C40 C41 . . . . 169.7(4) ?
C34 C36 C40 C41 . . . . -59.2(4) ?
C36 C40 C41 C42 . . . . 58.8(5) ?
C40 C41 C42 C43 . . . . 69.9(4) ?
C40 C41 C42 C52 . . . . -52.3(4) ?
C40 C41 C42 C44 . . . . -169.0(3) ?
C43 C42 C44 C46 . . . . 50.1(4) ?
C41 C42 C44 C46 . . . . -69.4(4) ?
C52 C42 C44 C46 . . . . 172.3(3) ?
C43 C42 C44 C49 . . . . -62.5(4) ?
C41 C42 C44 C49 . . . . 177.9(3) ?
C52 C42 C44 C49 . . . . 59.7(4) ?
C43 C42 C44 C45 . . . . 173.4(3) ?
C41 C42 C44 C45 . . . . 53.9(4) ?
C52 C42 C44 C45 . . . . -64.3(4) ?
C49 C44 C46 C47 . . . . -43.5(4) ?
C45 C44 C46 C47 . . . . 72.0(4) ?
C42 C44 C46 C47 . . . . -161.6(3) ?
C44 C46 C47 C48 . . . . 28.2(4) ?
C46 C47 C48 C53 . . . . 123.9(4) ?
C46 C47 C48 C49 . . . . -1.3(4) ?
C46 C44 C49 C50 . . . . 174.8(3) ?
C45 C44 C49 C50 . . . . 62.8(4) ?
C42 C44 C49 C50 . . . . -62.2(4) ?
C46 C44 C49 C48 . . . . 43.2(4) ?
C45 C44 C49 C48 . . . . -68.8(4) ?
C42 C44 C49 C48 . . . . 166.2(3) ?
C53 C48 C49 C50 . . . . 83.0(4) ?
C47 C48 C49 C50 . . . . -153.1(4) ?
C53 C48 C49 C44 . . . . -150.1(3) ?
C47 C48 C49 C44 . . . . -26.2(4) ?
C44 C49 C50 C51 . . . . 57.0(4) ?
C48 C49 C50 C51 . . . . -179.2(3) ?
C49 C50 C51 C52 . . . . -53.5(4) ?
C50 C51 C52 C42 . . . . 55.6(4) ?
C50 C51 C52 C34 . . . . -169.0(3) ?
C43 C42 C52 C51 . . . . 64.1(4) ?
C41 C42 C52 C51 . . . . -176.5(3) ?
C44 C42 C52 C51 . . . . -56.9(4) ?
C43 C42 C52 C34 . . . . -69.4(4) ?
C41 C42 C52 C34 . . . . 50.0(4) ?
C44 C42 C52 C34 . . . . 169.6(3) ?
C35 C34 C52 C51 . . . . -57.8(4) ?
C33 C34 C52 C51 . . . . 58.7(4) ?
C36 C34 C52 C51 . . . . 176.8(3) ?
C35 C34 C52 C42 . . . . 75.1(4) ?
C33 C34 C52 C42 . . . . -168.5(3) ?
C36 C34 C52 C42 . . . . -50.3(4) ?
C57 O8 C53 C54 . . . . -113.8(3) ?
C57 O8 C53 C48 . . . . 124.4(3) ?
C57 O8 C53 C55 . . . . 4.0(4) ?
C49 C48 C53 O8 . . . . 175.9(3) ?
C47 C48 C53 O8 . . . . 57.1(4) ?
C49 C48 C53 C54 . . . . 58.3(4) ?
C47 C48 C53 C54 . . . . -60.6(4) ?
C49 C48 C53 C55 . . . . -70.2(4) ?
C47 C48 C53 C55 . . . . 170.9(3) ?
O8 C53 C55 C56 . . . . -26.8(4) ?
C54 C53 C55 C56 . . . . 88.1(4) ?
C48 C53 C55 C56 . . . . -142.3(3) ?
C53 C55 C56 C57 . . . . 38.0(4) ?
C53 O8 C57 O9 . . . . -95.0(4) ?
C53 O8 C57 C58 . . . . 144.7(3) ?
C53 O8 C57 C56 . . . . 20.3(4) ?
C55 C56 C57 O9 . . . . 81.5(4) ?
C55 C56 C57 O8 . . . . -36.1(4) ?
C55 C56 C57 C58 . . . . -155.2(3) ?
O9 C57 C58 O10 . . . . -61.4(4) ?
O8 C57 C58 O10 . . . . 59.5(4) ?
C56 C57 C58 O10 . . . . 176.8(3) ?
O9 C57 C58 C59 . . . . 59.7(4) ?
O8 C57 C58 C59 . . . . -179.5(3) ?
C56 C57 C58 C59 . . . . -62.1(5) ?
O9 C57 C58 C60 . . . . -176.3(4) ?
O8 C57 C58 C60 . . . . -55.5(4) ?
C56 C57 C58 C60 . . . . 61.8(5) ?
